data_2013684
loop_
_publ_author_name
'Thamotharan, S.'
'Parthasarathi, V.'
'Gupta, Ranju'
'Jindal, D.P.'
'Linden, Anthony'

_publ_section_title
;
 Two azasteroidal [3,2-<i>c</i>]pyrazole derivatives:
 2'-(<i>p</i>-fluorophenyl)-4-azapyrazolo[4',3':2,3]-5\a-androstan-17\b-yl
 acetate and
 2'-(<i>p</i>-fluorophenyl)-4-azapyrazolo[4',3':2,3]-5\a-androstan-17\b-ol
;
_journal_issue 12
_journal_name_full 'Acta Crystallographica Section C'
_journal_page_first o724
_journal_page_last o726
_journal_paper_doi 10.1107/S010827010302506X
_journal_volume 59
_journal_year 2003
_chemical_formula_iupac 'C25 H32 F N3 O'
_chemical_formula_moiety 'C25 H32 F N3 O'
_chemical_formula_sum 'C25 H32 F N3 O'
_chemical_formula_weight 409.54
_chemical_melting_point 513
_chemical_name_systematic
;
2'-(p-fluorophenyl)-4-aza-pyrazolo[4',3':2,3]-5\a-androstan-17\b-ol
;
_space_group_IT_number 19
_symmetry_cell_setting orthorhombic
_symmetry_space_group_name_Hall 'P 2ac 2ab'
_symmetry_space_group_name_H-M 'P 21 21 21'
_atom_sites_solution_hydrogens geom
_atom_sites_solution_primary direct
_atom_sites_solution_secondary difmap
_audit_creation_method SHELXL-97
_cell_angle_alpha 90.00
_cell_angle_beta 90.00
_cell_angle_gamma 90.00
_cell_formula_units_Z 4
_cell_length_a 7.0990(2)
_cell_length_b 14.8153(4)
_cell_length_c 20.2961(4)
_cell_measurement_reflns_used 2816
_cell_measurement_temperature 160(2)
_cell_measurement_theta_max 27.48
_cell_measurement_theta_min 2.0
_cell_volume 2134.62(9)
_computing_cell_refinement 'DENZO-SMN (Otwinowski & Minor, 1997)'
_computing_data_collection 'COLLECT (Nonius, 2000)'
_computing_data_reduction 'DENZO-SMN and SCALEPACK (Otwinowski & Minor, 1997)'
_computing_molecular_graphics 'ORTEP-3 (Farrugia, 1997)'
_computing_publication_material 'SHELXL97 and PLATON (Spek, 2003)'
_computing_structure_refinement 'SHELXL97 (Sheldrick, 1997)'
_computing_structure_solution 'SIR92 (Altomare et al., 1994)'
_diffrn_ambient_temperature 160(2)
_diffrn_detector_area_resol_mean 9
_diffrn_measured_fraction_theta_full 0.999
_diffrn_measured_fraction_theta_max 0.999
_diffrn_measurement_device_type 'Nonius KappaCCD diffractometer'
_diffrn_measurement_method '\f and \w scans with \k offsets'
_diffrn_radiation_monochromator 'horizontally mounted graphite crystal'
_diffrn_radiation_source 'Nonius FR591 sealed tube generator'
_diffrn_radiation_type 'Mo K\a'
_diffrn_radiation_wavelength 0.71073
_diffrn_reflns_av_R_equivalents 0.063
_diffrn_reflns_av_sigmaI/netI 0.0343
_diffrn_reflns_limit_h_max 9
_diffrn_reflns_limit_h_min 0
_diffrn_reflns_limit_k_max 19
_diffrn_reflns_limit_k_min 0
_diffrn_reflns_limit_l_max 26
_diffrn_reflns_limit_l_min 0
_diffrn_reflns_number 34805
_diffrn_reflns_theta_full 27.47
_diffrn_reflns_theta_max 27.47
_diffrn_reflns_theta_min 2.01
_diffrn_standards_decay_% 0
_diffrn_standards_number 0
_exptl_absorpt_coefficient_mu 0.084
_exptl_absorpt_correction_type none
_exptl_crystal_colour colourless
_exptl_crystal_density_diffrn 1.274
_exptl_crystal_density_method 'not measured'
_exptl_crystal_description prism
_exptl_crystal_F_000 880
_exptl_crystal_size_max 0.25
_exptl_crystal_size_mid 0.23
_exptl_crystal_size_min 0.10
_refine_diff_density_max 0.223
_refine_diff_density_min -0.167
_refine_ls_extinction_coef 0.0114(15)
_refine_ls_extinction_expression Fc^*^=kFc[1+0.001xFc^2^\l^3^/sin(2\q)]^-1/4^
_refine_ls_extinction_method SHELXL
_refine_ls_goodness_of_fit_ref 1.042
_refine_ls_hydrogen_treatment mixed
_refine_ls_matrix_type full
_refine_ls_number_parameters 282
_refine_ls_number_reflns 2797
_refine_ls_number_restraints 0
_refine_ls_restrained_S_all 1.042
_refine_ls_R_factor_all 0.0493
_refine_ls_R_factor_gt 0.0374
_refine_ls_shift/su_max 0.001
_refine_ls_shift/su_mean 0.000
_refine_ls_structure_factor_coef Fsqd
_refine_ls_weighting_details 'calc w=1/[\s^2^(Fo^2^)+(0.0501P)^2^+0.2133P] where P=(Fo^2^+2Fc^2^)/3'
_refine_ls_weighting_scheme calc
_refine_ls_wR_factor_gt 0.0850
_refine_ls_wR_factor_ref 0.0915
_reflns_number_gt 2390
_reflns_number_total 2798
_reflns_threshold_expression 'I > 2\s(I)'
_cod_data_source_file sk1673.cif
_cod_data_source_block II
_cod_database_code 2013684
_cod_database_fobs_code 2013684

loop_
_symmetry_equiv_pos_as_xyz
'x, y, z'
'-x+1/2, -y, z+1/2'
'x+1/2, -y+1/2, -z'
'-x, y+1/2, -z+1/2'

loop_
_atom_site_label
_atom_site_fract_x
_atom_site_fract_y
_atom_site_fract_z
_atom_site_U_iso_or_equiv
_atom_site_adp_type
_atom_site_calc_flag
_atom_site_refinement_flags
_atom_site_occupancy
_atom_site_disorder_assembly
_atom_site_disorder_group
_atom_site_type_symbol
F26 -0.4329(2) 0.28024(10) 0.44290(7) 0.0603(5) Uani d . 1 . . F
O17 0.5167(2) -0.03226(10) -0.21548(7) 0.0341(4) Uani d . 1 . . O
H17A 0.583(4) 0.0113(17) -0.2267(12) 0.047(7) Uiso d . 1 . . H
N4 0.0383(2) 0.17335(11) 0.17876(8) 0.0260(4) Uani d . 1 . . N
H4 0.022(3) 0.1285(14) 0.2068(10) 0.027(6) Uiso d . 1 . . H
N21 0.2522(2) 0.36611(11) 0.25569(8) 0.0308(4) Uani d . 1 . . N
N22 0.1176(2) 0.29911(10) 0.25161(7) 0.0266(4) Uani d . 1 . . N
C1 0.3892(3) 0.22984(13) 0.10721(9) 0.0272(4) Uani d . 1 . . C
H1A 0.5270 0.2213 0.1115 0.033 Uiso calc R 1 . . H
H1B 0.3661 0.2702 0.0692 0.033 Uiso calc R 1 . . H
C2 0.3141(3) 0.27322(13) 0.16880(9) 0.0256(4) Uani d . 1 . . C
C3 0.1539(3) 0.24264(12) 0.19971(9) 0.0247(4) Uani d . 1 . . C
C5 0.0807(3) 0.14550(13) 0.11059(9) 0.0238(4) Uani d . 1 . . C
H5 0.0293 0.1937 0.0811 0.029 Uiso calc R 1 . . H
C6 -0.0281(3) 0.05996(13) 0.09519(9) 0.0275(4) Uani d . 1 . . C
H6A -0.1627 0.0688 0.1062 0.033 Uiso calc R 1 . . H
H6B 0.0207 0.0098 0.1225 0.033 Uiso calc R 1 . . H
C7 -0.0092(3) 0.03568(13) 0.02240(9) 0.0275(4) Uani d . 1 . . C
H7A -0.0736 0.0822 -0.0044 0.033 Uiso calc R 1 . . H
H7B -0.0728 -0.0227 0.0143 0.033 Uiso calc R 1 . . H
C8 0.1963(3) 0.02866(13) 0.00040(9) 0.0230(4) Uani d . 1 . . C
H8 0.2555 -0.0249 0.0220 0.028 Uiso calc R 1 . . H
C9 0.3076(3) 0.11456(12) 0.01982(8) 0.0224(4) Uani d . 1 . . C
H9 0.2460 0.1659 -0.0039 0.027 Uiso calc R 1 . . H
C10 0.2941(3) 0.13698(12) 0.09439(9) 0.0227(4) Uani d . 1 . . C
C11 0.5106(3) 0.11018(14) -0.00588(9) 0.0276(4) Uani d . 1 . . C
H11A 0.5784 0.0611 0.0172 0.033 Uiso calc R 1 . . H
H11B 0.5752 0.1677 0.0045 0.033 Uiso calc R 1 . . H
C12 0.5209(3) 0.09347(13) -0.08074(9) 0.0273(4) Uani d . 1 . . C
H12A 0.4683 0.1463 -0.1043 0.033 Uiso calc R 1 . . H
H12B 0.6542 0.0866 -0.0941 0.033 Uiso calc R 1 . . H
C13 0.4116(3) 0.00899(12) -0.10018(9) 0.0236(4) Uani d . 1 . . C
C14 0.2094(3) 0.01776(13) -0.07426(9) 0.0250(4) Uani d . 1 . . C
H14 0.1585 0.0749 -0.0935 0.030 Uiso calc R 1 . . H
C15 0.1032(3) -0.05911(15) -0.10820(10) 0.0338(5) Uani d . 1 . . C
H15A -0.0321 -0.0443 -0.1132 0.041 Uiso calc R 1 . . H
H15B 0.1153 -0.1161 -0.0831 0.041 Uiso calc R 1 . . H
C16 0.2015(3) -0.06656(15) -0.17639(10) 0.0357(5) Uani d . 1 . . C
H16A 0.2470 -0.1289 -0.1839 0.043 Uiso calc R 1 . . H
H16B 0.1129 -0.0503 -0.2122 0.043 Uiso calc R 1 . . H
C17 0.3678(3) -0.00010(13) -0.17446(9) 0.0287(5) Uani d . 1 . . C
H17 0.3244 0.0597 -0.1915 0.034 Uiso calc R 1 . . H
C18 0.5122(3) -0.07648(14) -0.07613(10) 0.0323(5) Uani d . 1 . . C
H18A 0.6295 -0.0846 -0.1009 0.048 Uiso calc R 1 . . H
H18B 0.4304 -0.1289 -0.0830 0.048 Uiso calc R 1 . . H
H18C 0.5411 -0.0706 -0.0291 0.048 Uiso calc R 1 . . H
C19 0.3873(3) 0.06559(14) 0.13813(9) 0.0300(4) Uani d . 1 . . C
H19A 0.3335 0.0062 0.1282 0.045 Uiso calc R 1 . . H
H19B 0.3648 0.0803 0.1845 0.045 Uiso calc R 1 . . H
H19C 0.5231 0.0646 0.1296 0.045 Uiso calc R 1 . . H
C20 0.3671(3) 0.34977(13) 0.20530(9) 0.0294(4) Uani d . 1 . . C
H20 0.4736 0.3860 0.1951 0.035 Uiso calc R 1 . . H
C23 -0.0252(3) 0.29339(13) 0.30082(9) 0.0277(5) Uani d . 1 . . C
C24 -0.2066(3) 0.26865(14) 0.28366(10) 0.0337(5) Uani d . 1 . . C
H24 -0.2361 0.2546 0.2392 0.040 Uiso calc R 1 . . H
C25 -0.3454(3) 0.26446(15) 0.33172(10) 0.0391(5) Uani d . 1 . . C
H25 -0.4708 0.2479 0.3208 0.047 Uiso calc R 1 . . H
C26 -0.2969(4) 0.28488(14) 0.39547(11) 0.0402(6) Uani d . 1 . . C
C27 -0.1186(4) 0.30918(14) 0.41352(10) 0.0391(6) Uani d . 1 . . C
H27 -0.0901 0.3227 0.4582 0.047 Uiso calc R 1 . . H
C28 0.0200(4) 0.31379(13) 0.36565(10) 0.0344(5) Uani d . 1 . . C
H28 0.1448 0.3308 0.3771 0.041 Uiso calc R 1 . . H

loop_
_atom_site_aniso_label
_atom_site_aniso_U_11
_atom_site_aniso_U_22
_atom_site_aniso_U_33
_atom_site_aniso_U_12
_atom_site_aniso_U_13
_atom_site_aniso_U_23
F26 0.0734(11) 0.0587(9) 0.0487(8) -0.0076(8) 0.0388(8) -0.0083(7)
O17 0.0403(9) 0.0319(8) 0.0299(7) -0.0066(7) 0.0126(7) -0.0066(6)
N4 0.0298(9) 0.0258(8) 0.0224(8) -0.0020(7) 0.0049(7) -0.0001(7)
N21 0.0341(10) 0.0297(8) 0.0287(9) -0.0022(8) -0.0011(8) -0.0030(7)
N22 0.0296(9) 0.0248(8) 0.0254(8) 0.0008(7) 0.0011(7) -0.0017(7)
C1 0.0279(10) 0.0313(10) 0.0224(9) -0.0013(9) 0.0013(8) -0.0028(8)
C2 0.0272(10) 0.0272(10) 0.0224(9) 0.0011(8) -0.0007(8) 0.0006(7)
C3 0.0284(11) 0.0251(9) 0.0207(9) 0.0043(8) -0.0013(8) 0.0019(7)
C5 0.0261(10) 0.0251(9) 0.0201(9) 0.0008(8) 0.0016(8) 0.0002(7)
C6 0.0242(10) 0.0303(10) 0.0279(10) -0.0028(9) 0.0031(8) -0.0031(8)
C7 0.0248(10) 0.0304(10) 0.0273(10) -0.0023(9) 0.0018(8) -0.0043(8)
C8 0.0232(10) 0.0234(9) 0.0225(9) 0.0002(8) 0.0008(8) 0.0005(7)
C9 0.0239(10) 0.0236(9) 0.0196(9) 0.0005(8) 0.0003(8) 0.0007(7)
C10 0.0221(10) 0.0260(9) 0.0201(9) -0.0004(8) 0.0019(8) -0.0002(7)
C11 0.0261(11) 0.0329(10) 0.0237(9) -0.0050(9) 0.0027(8) -0.0051(8)
C12 0.0305(11) 0.0283(10) 0.0232(9) -0.0037(9) 0.0060(8) -0.0018(8)
C13 0.0265(10) 0.0233(9) 0.0210(9) -0.0025(8) 0.0023(8) -0.0010(7)
C14 0.0265(10) 0.0266(9) 0.0219(9) -0.0002(9) -0.0010(8) -0.0017(8)
C15 0.0308(11) 0.0410(12) 0.0295(10) -0.0073(10) 0.0039(9) -0.0086(9)
C16 0.0351(11) 0.0422(12) 0.0298(10) -0.0064(11) 0.0033(9) -0.0097(9)
C17 0.0329(11) 0.0309(10) 0.0222(9) -0.0007(9) 0.0027(9) -0.0037(8)
C18 0.0319(12) 0.0315(10) 0.0334(11) 0.0047(9) 0.0024(9) -0.0015(8)
C19 0.0312(11) 0.0356(11) 0.0233(9) 0.0029(10) 0.0001(9) 0.0018(8)
C20 0.0297(11) 0.0297(10) 0.0288(10) -0.0027(9) 0.0003(9) -0.0011(8)
C23 0.0354(12) 0.0219(9) 0.0258(10) 0.0054(9) 0.0052(9) -0.0003(8)
C24 0.0374(12) 0.0354(11) 0.0282(10) 0.0027(10) 0.0049(9) -0.0011(9)
C25 0.0369(13) 0.0390(12) 0.0414(12) 0.0018(10) 0.0118(10) -0.0006(10)
C26 0.0554(15) 0.0301(11) 0.0352(12) 0.0030(11) 0.0224(11) -0.0014(9)
C27 0.0641(17) 0.0278(10) 0.0254(10) 0.0024(12) 0.0079(11) -0.0040(8)
C28 0.0488(14) 0.0265(10) 0.0280(10) 0.0028(10) 0.0038(10) -0.0030(8)

loop_
_atom_type_symbol
_atom_type_description
_atom_type_scat_dispersion_real
_atom_type_scat_dispersion_imag
_atom_type_scat_source
C C 0.0033 0.0000 'International Tables Vol C Tables 4.2.6.8 and 6.1.1.4'
H H 0.0000 0.0000 'International Tables Vol C Tables 4.2.6.8 and 6.1.1.4'
F F 0.0171 0.0000 'International Tables Vol C Tables 4.2.6.8 and 6.1.1.4'
N N 0.0061 0.0000 'International Tables Vol C Tables 4.2.6.8 and 6.1.1.4'
O O 0.0106 0.0000 'International Tables Vol C Tables 4.2.6.8 and 6.1.1.4'

loop_
_geom_angle_atom_site_label_1
_geom_angle_atom_site_label_2
_geom_angle_atom_site_label_3
_geom_angle
C17 O17 H17A 108.6(19)
C3 N4 C5 112.05(15)
C3 N4 H4 116.1(14)
C5 N4 H4 114.9(13)
C20 N21 N22 104.33(15)
C3 N22 N21 110.80(16)
C3 N22 C23 129.52(17)
N21 N22 C23 119.54(15)
C2 C1 C10 111.30(16)
C2 C1 H1A 109.4
C10 C1 H1A 109.4
C2 C1 H1B 109.4
C10 C1 H1B 109.4
H1A C1 H1B 108.0
C3 C2 C20 104.27(17)
C3 C2 C1 122.13(18)
C20 C2 C1 133.47(19)
N22 C3 C2 107.77(17)
N22 C3 N4 125.38(18)
C2 C3 N4 126.55(17)
N4 C5 C6 108.85(15)
N4 C5 C10 114.82(16)
C6 C5 C10 112.62(16)
N4 C5 H5 106.7
C6 C5 H5 106.7
C10 C5 H5 106.7
C5 C6 C7 110.59(16)
C5 C6 H6A 109.5
C7 C6 H6A 109.5
C5 C6 H6B 109.5
C7 C6 H6B 109.5
H6A C6 H6B 108.1
C6 C7 C8 112.48(16)
C6 C7 H7A 109.1
C8 C7 H7A 109.1
C6 C7 H7B 109.1
C8 C7 H7B 109.1
H7A C7 H7B 107.8
C14 C8 C7 110.81(16)
C14 C8 C9 107.96(15)
C7 C8 C9 110.88(15)
C14 C8 H8 109.0
C7 C8 H8 109.0
C9 C8 H8 109.0
C11 C9 C8 110.98(15)
C11 C9 C10 113.49(16)
C8 C9 C10 113.10(15)
C11 C9 H9 106.2
C8 C9 H9 106.2
C10 C9 H9 106.2
C19 C10 C9 113.00(15)
C19 C10 C1 109.06(16)
C9 C10 C1 109.01(14)
C19 C10 C5 110.75(16)
C9 C10 C5 106.48(15)
C1 C10 C5 108.43(16)
C9 C11 C12 112.73(16)
C9 C11 H11A 109.0
C12 C11 H11A 109.0
C9 C11 H11B 109.0
C12 C11 H11B 109.0
H11A C11 H11B 107.8
C13 C12 C11 111.29(15)
C13 C12 H12A 109.4
C11 C12 H12A 109.4
C13 C12 H12B 109.4
C11 C12 H12B 109.4
H12A C12 H12B 108.0
C12 C13 C18 111.02(16)
C12 C13 C14 108.53(15)
C18 C13 C14 113.36(16)
C12 C13 C17 115.25(15)
C18 C13 C17 109.41(15)
C14 C13 C17 98.82(15)
C8 C14 C15 119.70(17)
C8 C14 C13 113.97(16)
C15 C14 C13 104.12(15)
C8 C14 H14 106.0
C15 C14 H14 106.0
C13 C14 H14 106.0
C14 C15 C16 103.44(16)
C14 C15 H15A 111.1
C16 C15 H15A 111.1
C14 C15 H15B 111.1
C16 C15 H15B 111.1
H15A C15 H15B 109.0
C17 C16 C15 106.05(15)
C17 C16 H16A 110.5
C15 C16 H16A 110.5
C17 C16 H16B 110.5
C15 C16 H16B 110.5
H16A C16 H16B 108.7
O17 C17 C16 109.87(15)
O17 C17 C13 116.68(17)
C16 C17 C13 103.61(15)
O17 C17 H17 108.8
C16 C17 H17 108.8
C13 C17 H17 108.8
C13 C18 H18A 109.5
C13 C18 H18B 109.5
H18A C18 H18B 109.5
C13 C18 H18C 109.5
H18A C18 H18C 109.5
H18B C18 H18C 109.5
C10 C19 H19A 109.5
C10 C19 H19B 109.5
H19A C19 H19B 109.5
C10 C19 H19C 109.5
H19A C19 H19C 109.5
H19B C19 H19C 109.5
N21 C20 C2 112.82(19)
N21 C20 H20 123.6
C2 C20 H20 123.6
C24 C23 C28 120.8(2)
C24 C23 N22 120.09(17)
C28 C23 N22 119.1(2)
C23 C24 C25 119.72(19)
C23 C24 H24 120.1
C25 C24 H24 120.1
C26 C25 C24 118.3(2)
C26 C25 H25 120.8
C24 C25 H25 120.8
F26 C26 C27 118.7(2)
F26 C26 C25 118.5(2)
C27 C26 C25 122.9(2)
C26 C27 C28 118.9(2)
C26 C27 H27 120.5
C28 C27 H27 120.5
C27 C28 C23 119.4(2)
C27 C28 H28 120.3
C23 C28 H28 120.3

loop_
_geom_bond_atom_site_label_1
_geom_bond_atom_site_label_2
_geom_bond_site_symmetry_2
_geom_bond_distance
_geom_bond_publ_flag
F26 C26 . 1.365(3) ?
O17 C17 . 1.428(2) ?
O17 H17A . 0.83(3) ?
N4 C3 . 1.381(2) ?
N4 C5 . 1.475(2) ?
N4 H4 . 0.88(2) ?
N21 C20 . 1.330(3) ?
N21 N22 . 1.380(2) ?
N22 C3 . 1.370(2) ?
N22 C23 . 1.426(3) ?
C1 C2 . 1.503(3) ?
C1 C10 . 1.555(3) ?
C1 H1A . 0.9900 ?
C1 H1B . 0.9900 ?
C2 C3 . 1.375(3) ?
C2 C20 . 1.406(3) ?
C5 C6 . 1.517(3) ?
C5 C10 . 1.555(3) ?
C5 H5 . 1.0000 ?
C6 C7 . 1.526(3) ?
C6 H6A . 0.9900 ?
C6 H6B . 0.9900 ?
C7 C8 . 1.529(3) ?
C7 H7A . 0.9900 ?
C7 H7B . 0.9900 ?
C8 C14 . 1.527(2) ?
C8 C9 . 1.549(3) ?
C8 H8 . 1.0000 ?
C9 C11 . 1.534(3) ?
C9 C10 . 1.552(2) ?
C9 H9 . 1.0000 ?
C10 C19 . 1.531(3) ?
C11 C12 . 1.541(2) ?
C11 H11A . 0.9900 ?
C11 H11B . 0.9900 ?
C12 C13 . 1.524(3) ?
C12 H12A . 0.9900 ?
C12 H12B . 0.9900 ?
C13 C18 . 1.534(3) ?
C13 C14 . 1.534(3) ?
C13 C17 . 1.545(3) ?
C14 C15 . 1.530(3) ?
C14 H14 . 1.0000 ?
C15 C16 . 1.554(3) ?
C15 H15A . 0.9900 ?
C15 H15B . 0.9900 ?
C16 C17 . 1.538(3) ?
C16 H16A . 0.9900 ?
C16 H16B . 0.9900 ?
C17 H17 . 1.0000 ?
C18 H18A . 0.9800 ?
C18 H18B . 0.9800 ?
C18 H18C . 0.9800 ?
C19 H19A . 0.9800 ?
C19 H19B . 0.9800 ?
C19 H19C . 0.9800 ?
C20 H20 . 0.9500 ?
C23 C24 . 1.384(3) ?
C23 C28 . 1.388(3) ?
C24 C25 . 1.388(3) ?
C24 H24 . 0.9500 ?
C25 C26 . 1.373(3) ?
C25 H25 . 0.9500 ?
C26 C27 . 1.366(4) ?
C27 C28 . 1.384(3) ?
C27 H27 . 0.9500 ?
C28 H28 . 0.9500 ?

loop_
_geom_hbond_atom_site_label_D
_geom_hbond_atom_site_label_H
_geom_hbond_atom_site_label_A
_geom_hbond_site_symmetry_A
_geom_hbond_distance_DH
_geom_hbond_distance_HA
_geom_hbond_distance_DA
_geom_hbond_angle_DHA
_geom_hbond_publ_flag
N4 H4 O17 2_555 0.88(2) 2.14(2) 3.021(2) 172.7(18) yes
O17 H17A N21 3_555 0.83(3) 2.26(3) 3.086(2) 177(3) yes

loop_
_geom_torsion_atom_site_label_1
_geom_torsion_atom_site_label_2
_geom_torsion_atom_site_label_3
_geom_torsion_atom_site_label_4
_geom_torsion
C20 N21 N22 C3 0.8(2)
C20 N21 N22 C23 176.90(17)
C10 C1 C2 C3 -13.4(3)
C10 C1 C2 C20 171.3(2)
N21 N22 C3 C2 -0.4(2)
C23 N22 C3 C2 -175.97(18)
N21 N22 C3 N4 -174.40(17)
C23 N22 C3 N4 10.1(3)
C20 C2 C3 N22 -0.2(2)
C1 C2 C3 N22 -176.63(17)
C20 C2 C3 N4 173.72(18)
C1 C2 C3 N4 -2.7(3)
C5 N4 C3 N22 160.74(17)
C5 N4 C3 C2 -12.1(3)
C3 N4 C5 C6 170.72(16)
C3 N4 C5 C10 43.4(2)
N4 C5 C6 C7 172.43(16)
C10 C5 C6 C7 -59.0(2)
C5 C6 C7 C8 54.4(2)
C6 C7 C8 C14 -171.87(16)
C6 C7 C8 C9 -52.0(2)
C14 C8 C9 C11 -55.0(2)
C7 C8 C9 C11 -176.55(15)
C14 C8 C9 C10 176.14(16)
C7 C8 C9 C10 54.6(2)
C11 C9 C10 C19 -62.2(2)
C8 C9 C10 C19 65.4(2)
C11 C9 C10 C1 59.2(2)
C8 C9 C10 C1 -173.21(16)
C11 C9 C10 C5 176.00(16)
C8 C9 C10 C5 -56.4(2)
C2 C1 C10 C19 -80.1(2)
C2 C1 C10 C9 156.15(16)
C2 C1 C10 C5 40.6(2)
N4 C5 C10 C19 61.0(2)
C6 C5 C10 C19 -64.3(2)
N4 C5 C10 C9 -175.77(14)
C6 C5 C10 C9 58.9(2)
N4 C5 C10 C1 -58.6(2)
C6 C5 C10 C1 176.06(14)
C8 C9 C11 C12 54.7(2)
C10 C9 C11 C12 -176.59(15)
C9 C11 C12 C13 -54.8(2)
C11 C12 C13 C18 -70.6(2)
C11 C12 C13 C14 54.6(2)
C11 C12 C13 C17 164.34(17)
C7 C8 C14 C15 -55.1(2)
C9 C8 C14 C15 -176.73(17)
C7 C8 C14 C13 -179.25(15)
C9 C8 C14 C13 59.1(2)
C12 C13 C14 C8 -59.3(2)
C18 C13 C14 C8 64.5(2)
C17 C13 C14 C8 -179.83(15)
C12 C13 C14 C15 168.52(15)
C18 C13 C14 C15 -67.65(18)
C17 C13 C14 C15 48.03(18)
C8 C14 C15 C16 -162.06(18)
C13 C14 C15 C16 -33.3(2)
C14 C15 C16 C17 5.1(2)
C15 C16 C17 O17 149.88(17)
C15 C16 C17 C13 24.5(2)
C12 C13 C17 O17 79.8(2)
C18 C13 C17 O17 -46.1(2)
C14 C13 C17 O17 -164.82(16)
C12 C13 C17 C16 -159.34(17)
C18 C13 C17 C16 74.7(2)
C14 C13 C17 C16 -43.95(18)
N22 N21 C20 C2 -1.0(2)
C3 C2 C20 N21 0.7(2)
C1 C2 C20 N21 176.6(2)
C3 N22 C23 C24 -41.6(3)
N21 N22 C23 C24 143.20(19)
C3 N22 C23 C28 139.1(2)
N21 N22 C23 C28 -36.1(3)
C28 C23 C24 C25 0.2(3)
N22 C23 C24 C25 -179.11(18)
C23 C24 C25 C26 -0.3(3)
C24 C25 C26 F26 -179.58(18)
C24 C25 C26 C27 0.1(3)
F26 C26 C27 C28 179.85(18)
C25 C26 C27 C28 0.2(3)
C26 C27 C28 C23 -0.2(3)
C24 C23 C28 C27 0.1(3)
N22 C23 C28 C27 179.39(18)
C19 C10 C13 C18 1.36(16)

loop_
_cod_related_entry_id
_cod_related_entry_database
_cod_related_entry_code
1 ChemSpider 21181465
